data_7244003
loop_
_publ_author_name
'Ospina-Castro, Mar\'ia L.'
'\'Avila, Edward E.'
'Brice\~no, Alexander'
'Reiber, Andreas'
'Pacheco-Londo\~no, Leonardo C.'
'Galan-Freyle, Nataly J.'

_publ_section_title
;
 Self-assembly and supramolecular isomerism in 1D metal--organometallic
 networks based on transition-metal assemblies from
 1,1&#x2032;-ferrocene-dicarboxylic acid and ancillary nitrogen
 heterocycle ligands
;
_journal_issue 46
_journal_name_full CrystEngComm
_journal_page_first 8198
_journal_page_last 8208
_journal_paper_doi 10.1039/D1CE01204E
_journal_volume 23
_journal_year 2021
_chemical_formula_structural 'C24 Co1 Fe1 H20 N2 O4.48'
_chemical_formula_sum 'C24 H20 Co Fe N2 O4.48'
_chemical_formula_weight 498.447
_space_group_crystal_system monoclinic
_space_group_IT_number 14
_space_group_name_Hall '-P 2ybc'
_space_group_name_H-M_alt 'P 1 21/c 1'
_audit_update_record
;
2021-10-17 deposited with the CCDC.	2021-11-08 downloaded from the CCDC.
;
_cell_angle_alpha 90
_cell_angle_beta 84.1(3)
_cell_angle_gamma 90
_cell_formula_units_Z 4
_cell_length_a 6.34(3)
_cell_length_b 15.31(5)
_cell_length_c 23.14(9)
_cell_measurement_temperature 298
_cell_volume 2234(16)
_computing_cell_refinement 'SmartLab Studio II (Rigaku)'
_computing_data_collection 'XPert Plus HighScore'
_computing_molecular_graphics 'DIAMOND (Brandenburg, 1998)'
_computing_publication_material 'PLATON (Spek, 2003), publCIF (Westrip, 2010) & SmartLab Studio II (Rigaku)'
_computing_structure_refinement 'SmartLab Studio II (Rigaku)'
_diffrn_ambient_temperature 298
_diffrn_measurement_device_type 'XPert3 Powder'
_diffrn_measurement_method \w/2\q
_diffrn_radiation_type 'Cu K\a'
_diffrn_radiation_wavelength 1.541861
_exptl_crystal_density_diffrn 1.48
_exptl_crystal_F_000 1022.46
_exptl_crystal_recrystallization_method 'Hydrothermal Reaction'
_pd_calc_method 'Rietveld Refinement'
_pd_char_colour dark-brown
_pd_meas_2theta_range_inc 0.0170
_pd_meas_2theta_range_max 59.9819
_pd_meas_2theta_range_min 4.9529
_pd_meas_number_of_points 3238
_pd_meas_scan_method step
_pd_proc_ls_pref_orient_corr
;
    Spherical harmonics
    Maximum harmonic order: 4
;
_pd_proc_ls_prof_R_factor 0.0679
_pd_proc_ls_prof_wR_expected 0.0697
_pd_proc_ls_prof_wR_factor 0.0873
_pd_spec_mounting Sample-holder
_pd_spec_mount_mode reflection
_pd_spec_shape flat_sheet
_pd_spec_size_axial 0.2
_pd_spec_size_equat 20
_pd_spec_size_thick 20
_refine_ls_goodness_of_fit_all 1.2529
_refine_ls_hydrogen_treatment reffAll
_refine_ls_matrix_type full
_refine_ls_number_constraints 0
_refine_ls_number_parameters 71
_refine_ls_number_restraints 0
_refine_ls_shift/su_max 0.0009
_refine_ls_structure_factor_coef Fsqd
_refine_ls_weighting_scheme sigma
_reflns_d_resolution_high 1.5405
_reflns_d_resolution_low 12.7468
_reflns_limit_h_max 4
_reflns_limit_h_min 0
_reflns_limit_k_max 9
_reflns_limit_k_min 0
_reflns_limit_l_max 14
_reflns_limit_l_min -14
_reflns_number_total 739
_cod_data_source_file d1ce01204e2.cif
_cod_data_source_block Compound8
_cod_original_cell_volume 2232(14)
_cod_original_formula_sum 'C24 H20 Co1 Fe1 N2 O4.48'
_cod_database_code 7244003
_publcif_datablock.id {0a903cb1-5335-430d-9c1e-6412aaa705bc}

_rigaku_reference_intensity_ratio 0.49
_publcif_funding_html
;
;

loop_
_symmetry_equiv_pos_site_id
_symmetry_equiv_pos_as_xyz
1 x,y,z
2 x,1/2-y,1/2+z
3 -x,-y,-z
4 -x,-1/2+y,-1/2-z

loop_
_atom_site_label
_atom_site_type_symbol
_atom_site_Wyckoff_symbol
_atom_site_fract_x
_atom_site_fract_y
_atom_site_fract_z
_atom_site_U_iso_or_equiv
_atom_site_adp_type
_atom_site_occupancy
Co1 Co e 0.477180 0.677800 0.773320 0.026357 Uiso 1
Fe1 Fe e 0.671860 0.708380 0.516640 0.021667 Uiso 1
O1 O e 0.113600 0.737100 0.771300 0.042667 Uiso 0.477000
O2 O e 0.573400 0.762400 0.844500 0.030367 Uiso 0.400000
O3 O e 0.243800 0.747600 0.892000 0.031833 Uiso 0.400000
O4 O e 0.753900 0.689710 0.696670 0.032667 Uiso 1
O5 O e 0.420700 0.743690 0.677710 0.030200 Uiso 1
N1 N e 0.692000 0.577580 0.824960 0.025700 Uiso 1
N2 N e 0.313200 0.557950 0.750200 0.025800 Uiso 1
C1 C e 0.529500 0.830360 0.933290 0.028167 Uiso 1
C2 C e 0.745200 0.867360 0.945540 0.027300 Uiso 1
C3 C e 0.332400 0.417700 0.755720 0.031067 Uiso 1
C4 C e 0.736600 0.909630 0.003260 0.031433 Uiso 1
C5 C e 0.566600 0.810560 0.558660 0.023800 Uiso 1
C6 C e 0.517100 0.899500 0.026480 0.036000 Uiso 1
C7 C e 0.945500 0.453900 0.875460 0.030633 Uiso 1
C8 C e 0.389400 0.850600 0.983720 0.035133 Uiso 1
C9 C e 0.700400 0.763370 0.602490 0.023933 Uiso 1
C10 C e 0.918900 0.752630 0.577450 0.026000 Uiso 1
C11 C e 0.620500 0.729680 0.661920 0.023433 Uiso 1
C12 C e 0.920800 0.792670 0.518610 0.027333 Uiso 1
C13 C e 0.418700 0.491900 0.771810 0.025633 Uiso 1
C14 C e 0.136600 0.411600 0.717570 0.033133 Uiso 1
C15 C e 0.027000 0.479500 0.695760 0.031167 Uiso 1
C16 C e 0.124500 0.551500 0.713150 0.029333 Uiso 1
C17 C e 0.813600 0.476800 0.654480 0.037100 Uiso 1
C18 C e 0.705100 0.828690 0.506850 0.026300 Uiso 1
C19 C e 0.218100 0.549700 0.931110 0.034500 Uiso 1
C20 C e 0.012200 0.530900 0.888980 0.028433 Uiso 1
C21 C e 0.441000 0.776300 0.888200 0.028133 Uiso 0.400000
C22 C e 0.754100 0.438700 0.837350 0.029733 Uiso 1
C23 C e 0.627300 0.502650 0.812880 0.024467 Uiso 1
C24 C e 0.879100 0.591200 0.861720 0.029000 Uiso 1
H1 H e 0.407600 0.371100 0.770800 0.037000 Uiso 1
H2 H e 0.047400 0.721800 0.597700 0.031000 Uiso 1
H3 H e 0.077400 0.360800 0.706400 0.040000 Uiso 1
H4 H e 0.050900 0.794800 0.490100 0.033000 Uiso 1
H5 H e 0.657500 0.860400 0.468600 0.032000 Uiso 1
H6 H e 0.053600 0.598800 0.697900 0.035000 Uiso 1
H7 H e 0.923000 0.644700 0.869600 0.035000 Uiso 1
H8 H e 0.878700 0.863700 0.918400 0.033000 Uiso 1
H9 H e 0.740300 0.529000 0.654400 0.056000 Uiso 1
H10 H e 0.710700 0.437000 0.670800 0.056000 Uiso 1
H11 H e 0.032200 0.410800 0.892600 0.037000 Uiso 1
H12 H e 0.334000 0.509000 0.925800 0.052000 Uiso 1
H13 H e 0.175700 0.550700 0.975300 0.052000 Uiso 1
H14 H e 0.850700 0.462800 0.611300 0.056000 Uiso 1
H15 H e 0.863400 0.940700 0.024100 0.038000 Uiso 1
H16 H e 0.709400 0.385700 0.827900 0.036000 Uiso 1
H17 H e 0.462900 0.921900 0.066800 0.043000 Uiso 1
H18 H e 0.229200 0.833100 0.988200 0.042000 Uiso 1
H19 H e 0.406100 0.827600 0.563300 0.029000 Uiso 1
H20 H e 0.278300 0.601600 0.919700 0.052000 Uiso 1
H21 H e 0.916529 1.275227 1.220731 0.006333 Uiso 1
H22 H e 1.509165 1.098096 0.893361 0.006333 Uiso 1

loop_
_atom_type_symbol
_atom_type_description
_atom_type_scat_dispersion_real
_atom_type_scat_dispersion_imag
_atom_type_scat_Cromer_Mann_a1
_atom_type_scat_Cromer_Mann_b1
_atom_type_scat_Cromer_Mann_a2
_atom_type_scat_Cromer_Mann_b2
_atom_type_scat_Cromer_Mann_a3
_atom_type_scat_Cromer_Mann_b3
_atom_type_scat_Cromer_Mann_a4
_atom_type_scat_Cromer_Mann_b4
_atom_type_scat_Cromer_Mann_c
_atom_type_scat_source
C C 0.017 0.009 2.31000 1.02000 1.58860 0.865000 20.8439 10.2075 0.568700 51.6512 0.215600
;
    International Tables for Crystallography Vol. C, Table 6.1.1.4 (1999),
    and KEK Report 88-14, 1-136.
;
Co Co -2.436 3.620 12.2841 7.34090 4.00340 2.34880 4.27910 0.278400 13.5359 71.1692 1.01180
;
    International Tables for Crystallography Vol. C, Table 6.1.1.4 (1999),
    and KEK Report 88-14, 1-136.
;
Fe Fe -1.187 3.202 11.7695 7.35730 3.52220 2.30450 4.76110 0.307200 15.3535 76.8805 1.03690
;
    International Tables for Crystallography Vol. C, Table 6.1.1.4 (1999),
    and KEK Report 88-14, 1-136.
;
H H 0.000 0.000 0.489918 0.262003 0.196767 0.049879 20.6593 7.74039 49.5519 2.20159 0.001305
;
    International Tables for Crystallography Vol. C, Table 6.1.1.4 (1999).
;
N N 0.029 0.018 12.2126 3.13220 2.01250 1.16630 0.005700 9.89330 28.9975 0.582600 -11.529
;
    International Tables for Crystallography Vol. C, Table 6.1.1.4 (1999),
    and KEK Report 88-14, 1-136.
;
O O 0.046 0.032 3.04850 2.28680 1.54630 0.867000 13.2771 5.70110 0.323900 32.9089 0.250800
;
    International Tables for Crystallography Vol. C, Table 6.1.1.4 (1999),
    and KEK Report 88-14, 1-136.
;

loop_
_geom_angle_atom_site_label_1
_geom_angle_atom_site_label_2
_geom_angle_atom_site_label_3
_geom_angle
_geom_angle_publ_flag
_geom_angle_site_symmetry_1
_geom_angle_site_symmetry_2
_geom_angle_site_symmetry_3
Co1 O2 C21 118.7(2) yes . . .
Co1 O4 C11 91.1(3) yes . . .
Co1 N2 C13 105.8(3) yes . . .
Co1 N2 C16 126.86(11) yes . . .
Fe1 C6 C4 65.73(16) yes 2_564 . .
Fe1 C18 C12 73.33(13) yes . . .
Fe1 C1 C21 131.06(19) yes 2_565 . .
Fe1 C4 C6 69.46(4) yes 2_564 . .
Fe1 C10 C12 60.5(2) yes . . .
Fe1 C10 C9 66.4(3) yes . . .
Fe1 C9 C11 130.3(2) yes . . .
Fe1 C9 C10 76.0(3) yes . . .
Fe1 C5 C9 76.7(2) yes . . .
Fe1 C5 C18 65.52(18) yes . . .
Fe1 C9 C5 59.1(2) yes . . .
Fe1 C8 C6 58.5(2) yes 2_565 . 1_556
Fe1 C8 C1 74.6(3) yes 2_565 . .
Fe1 C6 C8 78.5(2) yes 2_564 . 1_554
Fe1 C1 C8 68.5(3) yes 2_565 . .
Fe1 C1 C2 60.3(2) yes 2_565 . .
Fe1 C18 C5 69.911(12) yes . . .
Fe1 C2 C1 78.7(2) yes 2_565 . .
Fe1 C2 C4 62.2(2) yes 2_565 . 1_556
Fe1 C12 C18 61.0(2) yes . . .
Fe1 C12 C10 80.0(2) yes . . .
Fe1 C4 C2 73.40(16) yes 2_564 . 1_554
O2 Co1 O4 105.7(2) yes . . .
O4 Co1 N2 102.34(17) yes . . .
O2 Co1 N2 146.68(10) yes . . .
O2 C21 O3 122.9(2) yes . . .
O4 C11 O5 123.4(2) yes . . .
O2 C21 C1 112.8(3) yes . . .
O5 C11 C9 115.3(2) yes . . .
O4 C11 C9 121.3(2) yes . . .
O3 C21 C1 124.2(2) yes . . .
N2 C13 C23 125.35(16) yes . . .
N2 C13 C3 107.8(3) yes . . .
N2 C16 C15 128.60(11) yes . . .
N1 C23 C13 119.86(8) yes . . .
N1 C23 C22 109.2(2) yes . . .
N1 C24 C20 132.31(17) yes . . 1_655
C1 Fe1 C8 36.91(15) yes 2_564 . 2_564
C1 Fe1 C9 160.64(9) yes 2_564 . .
C1 Fe1 C10 159.85(9) yes 2_564 . .
C1 Fe1 C12 123.68(19) yes 2_564 . .
C1 Fe1 C18 101.71(9) yes 2_564 . .
C2 Fe1 C4 44.40(9) yes 2_564 . 2_565
C2 Fe1 C5 156.00(5) yes 2_564 . .
C2 Fe1 C6 71.1(2) yes 2_564 . 2_565
C2 Fe1 C8 67.2(2) yes 2_564 . 2_564
C2 Fe1 C9 157.81(9) yes 2_564 . .
C2 Fe1 C10 123.3(2) yes 2_564 . .
C2 Fe1 C12 105.4(2) yes 2_564 . .
C2 Fe1 C18 116.92(17) yes 2_564 . .
C4 Fe1 C6 44.8(2) yes 2_565 . 2_565
C4 Fe1 C8 73.73(17) yes 2_565 . 2_564
C4 Fe1 C9 119.07(9) yes 2_565 . .
C4 Fe1 C10 103.48(13) yes 2_565 . .
C4 Fe1 C12 117.2(2) yes 2_565 . .
C4 Fe1 C18 155.96(12) yes 2_565 . .
C5 Fe1 C6 119.5(2) yes . . 2_565
C5 Fe1 C8 104.8(2) yes . . 2_564
C5 Fe1 C9 44.22(11) yes . . .
C5 Fe1 C10 71.1(2) yes . . .
C5 Fe1 C12 72.8(3) yes . . .
C5 Fe1 C18 44.57(17) yes . . .
C6 Fe1 C8 42.95(9) yes 2_565 . 2_564
C6 Fe1 C9 108.22(18) yes 2_565 . .
C6 Fe1 C10 123.29(13) yes 2_565 . .
C6 Fe1 C12 157.83(4) yes 2_565 . .
C6 Fe1 C18 155.89(10) yes 2_565 . .
C8 Fe1 C9 128.1(2) yes 2_564 . .
C8 Fe1 C10 162.41(7) yes 2_564 . .
C8 Fe1 C12 157.09(8) yes 2_564 . .
C8 Fe1 C18 116.57(10) yes 2_564 . .
C9 Fe1 C10 37.63(17) yes . . .
C9 Fe1 C12 66.4(2) yes . . .
C9 Fe1 C18 73.18(13) yes . . .
C10 Fe1 C12 39.48(14) yes . . .
C10 Fe1 C18 73.10(9) yes . . .
C12 Fe1 C18 45.63(12) yes . . .
C4 Fe1 C5 157.97(7) yes 2_565 . .
C1 Fe1 C2 41.03(17) yes 2_564 . 2_564
C1 Fe1 C4 73.09(10) yes 2_564 . 2_565
C1 Fe1 C5 119.34(16) yes 2_564 . .
C1 Fe1 C6 68.71(15) yes 2_564 . 2_565
C13 N2 C16 127.19(15) yes . . .
C23 N1 C24 122.12(7) yes . . .
C9 C10 C12 103.6(2) yes . . .
C20 C7 C22 123.48(7) yes 1_655 . .
C14 C15 C16 104.2(3) yes . . .
C1 C2 C4 112.2(2) yes . . 1_556
C5 C9 C11 126.6(2) yes . . .
C9 C5 C18 107.7(3) yes . . .
C10 C9 C11 122.8(2) yes . . .
C1 C8 C6 108.0(3) yes . . 1_556
C13 C3 C14 124.71(11) yes . . .
C3 C13 C23 126.86(10) yes . . .
C2 C4 C6 103.5(2) yes 1_554 . .
C3 C14 C15 127.51(15) yes . . .
C10 C12 C18 112.8(2) yes . . .
C5 C9 C10 110.6(3) yes . . .
C14 C15 C17 129.49(14) yes . . 1_455
C16 C15 C17 126.31(12) yes . . 1_455
C8 C1 C21 116.6(2) yes . . .
C2 C1 C21 138.05(16) yes . . .
C2 C1 C8 105.1(3) yes . . .
C5 C18 C12 105.3(3) yes . . .
C7 C20 C19 124.62(6) yes 1_455 . .
C7 C20 C24 104.9(2) yes 1_455 . 1_455
C19 C20 C24 130.52(18) yes . . 1_455
C7 C22 C23 128.00(18) yes . . .
C4 C6 C8 111.3(3) yes . . 1_554
C13 C23 C22 130.92(16) yes . . .
Fe1 C8 H18 132.4(2) no 2_565 . .
Fe1 C5 H19 122.55(13) no . . .
Fe1 C12 H4 126.23(19) no . . 1_655
Fe1 C4 H15 120.53(10) no 2_564 . .
Fe1 C18 H5 120.42(10) no . . .
Fe1 C6 H17 121.13(13) no 2_564 . .
Fe1 C10 H2 135.94(18) no . . 1_655
Fe1 C2 H8 125.81(18) no 2_565 . .
N2 C16 H6 125.90(15) no . . .
N1 C24 H7 120.76(6) no . . .
C10 C12 H4 122.9(2) no . . 1_655
C20 C7 H11 107.9(2) no 1_655 . 1_655
C22 C7 H11 128.66(18) no . . 1_655
C9 C5 H19 129.5(2) no . . .
C15 C16 H6 105.5(3) no . . .
C15 C17 H9 113.63(14) no 1_655 . .
C15 C17 H10 109.9(2) no 1_655 . .
C15 C17 H14 115.3(3) no 1_655 . .
C1 C8 H18 122.9(2) no . . .
C8 C6 H17 127.1(2) no 1_554 . .
C6 C4 H15 127.4(2) no . . .
C2 C4 H15 129.1(2) no 1_554 . .
C5 C18 H5 124.9(2) no . . .
C12 C18 H5 129.82(19) no . . .
C20 C19 H12 115.5(2) no . . .
C20 C19 H13 115.2(3) no . . .
C20 C19 H20 107.45(15) no . . .
C6 C8 H18 129.2(2) no 1_556 . .
C9 C10 H2 127.0(2) no . . 1_655
C12 C10 H2 129.4(2) no . . 1_655
C14 C3 H1 127.58(15) no . . .
C13 C3 H1 107.7(3) no . . .
C18 C5 H19 122.8(2) no . . .
C4 C2 H8 122.7(2) no 1_556 . .
C7 C22 H16 123.23(6) no . . .
C23 C22 H16 108.8(2) no . . .
C1 C2 H8 125.1(2) no . . .
C18 C12 H4 124.3(2) no . . 1_655
C3 C14 H3 124.86(11) no . . .
C4 C6 H17 121.6(2) no . . .
C15 C14 H3 107.6(3) no . . .
C20 C24 H7 106.9(2) no 1_655 . .
H12 C19 H13 104.7(2) no . . .
H12 C19 H20 103.7(3) no . . .
H13 C19 H20 109.53(13) no . . .
H9 C17 H10 103.5(3) no . . .
H9 C17 H14 104.11(14) no . . .
H10 C17 H14 109.6(2) no . . .

loop_
_geom_bond_atom_site_label_1
_geom_bond_atom_site_label_2
_geom_bond_distance
_geom_bond_publ_flag
_geom_bond_site_symmetry_1
_geom_bond_site_symmetry_2
Co1 O2 2.229(6) yes . .
Co1 O4 2.369(9) yes . .
Co1 N2 2.201(5) yes . .
Fe1 C1 2.289(7) yes . 2_564
Fe1 C2 2.027(5) yes . 2_564
Fe1 C4 1.871(5) yes . 2_565
Fe1 C5 1.925(5) yes . .
Fe1 C6 1.922(5) yes . 2_565
Fe1 C8 2.209(7) yes . 2_564
Fe1 C9 2.182(7) yes . .
Fe1 C10 2.311(8) yes . .
Fe1 C12 2.042(6) yes . .
Fe1 C18 1.865(6) yes . .
O1 O3 2.996(11) yes . .
O1 O5 2.760(11) yes . .
O2 C21 1.264(5) yes . .
O5 C11 1.299(5) yes . .
O4 C11 1.369(4) yes . .
O3 C21 1.319(5) yes . .
N1 C24 1.542(6) yes . .
N2 C13 1.337(3) yes . .
N1 C23 1.259(3) yes . .
N2 C16 1.544(6) yes . .
C6 C8 1.536(4) yes . 1_554
C9 C11 1.507(5) yes . .
C13 C23 1.713(6) yes . .
C14 C15 1.375(3) yes . .
C15 C16 1.345(3) yes . .
C15 C17 1.734(6) yes . 1_455
C19 C20 1.731(6) yes . .
C20 C24 1.439(4) yes . 1_455
C22 C23 1.420(3) yes . .
C9 C10 1.454(6) yes . .
C1 C2 1.532(6) yes . .
C1 C8 1.426(5) yes . .
C1 C21 1.486(4) yes . .
C2 C4 1.480(5) yes . 1_556
C7 C20 1.301(3) yes . 1_655
C3 C13 1.330(3) yes . .
C3 C14 1.597(6) yes . .
C7 C22 1.588(6) yes . .
C4 C6 1.447(6) yes . .
C10 C12 1.492(5) yes . .
C5 C9 1.564(4) yes . .
C5 C18 1.438(5) yes . .
C12 C18 1.524(6) yes . .
O1 H6 2.765(6) no . .
O1 H7 2.840(8) no . 1_455
O2 H1 3.136(9) no . 4_667
O2 H3 2.831(9) no . 4_667
O2 H7 2.959(8) no . .
O3 H4 2.549(9) no . 2_565
O3 H7 2.664(8) no . 1_455
O3 H10 3.243(8) no . 4_667
O3 H21 2.916(10) no . 3_677
O5 H22 2.778(7) no . 4_757
O3 H8 2.931(9) no . 1_455
O4 H9 2.652(7) no . .
O4 H2 2.841(11) no . 1_655
O4 H22 3.130(9) no . 4_757
O4 H1 3.028(8) no . 4_667
O4 H21 3.020(10) no . 3_777
O5 H1 2.583(6) no . 4_667
O5 H6 3.213(9) no . .
O5 H21 3.023(12) no . 3_677
C8 H18 1.045(4) no . .
C10 H2 1.088(3) no . 1_655
C12 H4 1.002(4) no . 1_655
C2 H8 1.002(4) no . .
C3 H1 0.944(2) no . .
C14 H3 0.912(2) no . .
C4 H15 1.088(3) no . .
C5 H19 1.045(4) no . .
C16 H6 0.940(2) no . .
C17 H9 0.924(2) no . .
C17 H10 0.943(3) no . .
C17 H14 1.025(4) no . .
C18 H5 1.079(3) no . .
C6 H17 1.020(3) no . .
C19 H12 0.961(3) no . .
C19 H13 1.030(4) no . .
C19 H20 0.909(2) no . .
C6 H22 1.845(7) no . 3_776
C20 H7 1.899(5) no . 1_455
C7 H11 0.969(2) no . 1_655
C22 H16 0.894(2) no . .
C24 H7 0.890(2) no . .
H1 H10 3.024(10) no . .
H2 H6 2.990(8) no . .
H2 H11 2.942(9) no . 4_567
H2 H15 3.295(8) no . 2_465
H2 H17 3.449(10) no . 2_565
H2 H18 2.802(10) no . 2_564
H2 H22 3.412(11) no . 4_757
H3 H8 2.873(11) no . 4_657
H3 H10 2.798(9) no . 1_455
H3 H14 3.161(9) no . 1_455
H4 H5 2.779(10) no . 1_455
H4 H7 3.123(10) no . 2_464
H4 H8 3.194(7) no . 2_464
H4 H11 3.241(9) no . 4_567
H5 H7 2.700(10) no . 2_564
H5 H12 3.098(8) no . 2_564
H5 H12 3.343(8) no . 4_667
H5 H13 3.331(12) no . 2_564
H5 H13 3.402(8) no . 4_667
H5 H20 2.819(10) no . 2_564
H6 H10 3.395(8) no . 1_455
H6 H14 3.245(8) no . 1_455
H6 H21 2.715(6) no . 3_677
H6 H22 3.306(13) no . 4_757
H7 H13 3.379(10) no . 1_655
H7 H20 2.717(10) no . 1_655
H8 H10 3.344(12) no . 4_767
H8 H15 2.708(8) no . 1_556
H8 H18 2.915(10) no . 1_655
H9 H15 3.071(11) no . 2_565
H9 H17 2.914(10) no . 2_565
H10 H22 3.264(8) no . 4_757
H11 H13 3.255(12) no . 3_567
H11 H16 2.683(10) no . 1_455
H11 H19 3.129(11) no . 4_557
H12 H19 3.252(8) no . 4_657
H13 H13 2.855(9) no . 3_567
H13 H19 3.218(8) no . 2_565
H14 H15 3.471(13) no . 4_756
H14 H17 3.276(10) no . 2_565
H14 H18 3.121(8) no . 4_657
H14 H22 3.090(8) no . 4_757
H15 H18 2.895(9) no . 1_654
H15 H22 2.941(11) no . 3_776
H16 H19 2.699(9) no . 4_657
H17 H18 2.811(8) no . 1_554
H18 H19 3.275(7) no . 2_565

loop_
_publcif_info_exptl_table_extra_item
?

loop_
_publcif_info_exptl_table_header_item
?
